data_4323256
loop_
_publ_author_name
'Satoshi Kamiguchi'
'Hideo Imoto'
'Taro Saito'
'Teiji Chihara'

_publ_section_title
;
 Syntheses, Structures, FAB Mass Spectra, and Magnetic Properties of
 Chromium Chalcogenide Cluster Complexes [Cr6Se8(PEt3)6],
 [Cr6Se8(H)(PEt3)6], and [Cr6S8(H)(PEt3)6]
;
_journal_name_full 'Inorganic Chemistry'
_journal_page_first 6852
_journal_page_last 6857
_journal_paper_doi 10.1021/ic9807700
_journal_volume 37
_journal_year 1998
_chemical_formula_sum 'C36 H90 Cr6 P6 Se8'
_chemical_formula_weight 1652.61
_space_group_IT_number 2
_symmetry_cell_setting triclinic
_symmetry_Int_Tables_number 2
_symmetry_space_group_name_Hall '-P 1'
_symmetry_space_group_name_H-M 'P -1'
_audit_creation_date 'Sat May  9 01:46:19 1998'
_audit_creation_method 'from TEXRAY.INF file'
_audit_update_record 'Tue Mar 25 19:11:17'
_cell_angle_alpha 111.23(2)
_cell_angle_beta 108.25(3)
_cell_angle_gamma 109.86(2)
_cell_formula_units_Z 2
_cell_length_a 12.887(2)
_cell_length_b 25.332(7)
_cell_length_c 12.061(3)
_cell_measurement_reflns_used 18
_cell_measurement_temperature 230.2
_cell_measurement_theta_max 6.8
_cell_measurement_theta_min 5.2
_cell_volume 2994(2)
_computing_cell_refinement 'Rigaku/AFC Diffractometer Control'
_computing_data_collection 'Rigaku/AFC Diffractometer Control'
_computing_data_reduction teXsan
_computing_publication_material teXsan
_computing_structure_refinement teXsan
_computing_structure_solution SHELXS86
_diffrn_ambient_temperature 230.2
_diffrn_measurement_device 'Rigaku AFC7R'
_diffrn_measurement_method \w-2\q
_diffrn_orient_matrix_UB_11 0.00883
_diffrn_orient_matrix_UB_12 -0.02167
_diffrn_orient_matrix_UB_13 0.05433
_diffrn_orient_matrix_UB_21 -0.00676
_diffrn_orient_matrix_UB_22 -0.03667
_diffrn_orient_matrix_UB_23 -0.07681
_diffrn_orient_matrix_UB_31 0.09446
_diffrn_orient_matrix_UB_32 0.02482
_diffrn_orient_matrix_UB_33 0.04078
_diffrn_radiation_detector 'scintillation counter'
_diffrn_radiation_monochromator graphite
_diffrn_radiation_source 'Rigaku rotating anode'
_diffrn_radiation_type 'Mo K\a'
_diffrn_radiation_wavelength 0.7107
_diffrn_reflns_av_R_equivalents 0.029
_diffrn_reflns_av_sigmaI/netI 0.083
_diffrn_reflns_limit_h_max 16
_diffrn_reflns_limit_h_min 0
_diffrn_reflns_limit_k_max 30
_diffrn_reflns_limit_k_min -32
_diffrn_reflns_limit_l_max 14
_diffrn_reflns_limit_l_min -15
_diffrn_reflns_number 14356
_diffrn_reflns_reduction_process 'Lp corrections applied'
_diffrn_reflns_theta_max 27.50
_diffrn_reflns_theta_min 2.60
_diffrn_standards_decay_% 0.12
_diffrn_standards_interval_count 150
_diffrn_standards_number 3
_exptl_absorpt_coefficient_mu 6.099
_exptl_absorpt_correction_T_max 1.000
_exptl_absorpt_correction_T_min 0.599
_exptl_absorpt_correction_type psi-scans
_exptl_crystal_colour black
_exptl_crystal_density_diffrn 1.833
_exptl_crystal_density_meas ?
_exptl_crystal_description plate
_exptl_crystal_F_000 1624.00\
_exptl_crystal_size_max 0.300
_exptl_crystal_size_mid 0.300
_exptl_crystal_size_min 0.080
_refine_diff_density_max 0.98
_refine_diff_density_min -0.89
_refine_ls_extinction_coef 0.00000
_refine_ls_extinction_method 'Zachariasen(1967) type 2 Gaussian isotropic'
_refine_ls_goodness_of_fit_obs 1.548
_refine_ls_hydrogen_treatment noref
_refine_ls_matrix_type full
_refine_ls_number_constraints 0
_refine_ls_number_parameters 505
_refine_ls_number_reflns 9491
_refine_ls_number_restraints 0
_refine_ls_R_factor_obs 0.0453
_refine_ls_shift/esd_max 0.0020
_refine_ls_shift/esd_mean 0.0000
_refine_ls_structure_factor_coef F
_refine_ls_weighting_details 'w = 1/[\s^2^(Fo) + 0.00004|Fo|^2^]'
_refine_ls_weighting_scheme calc
_refine_ls_wR_factor_obs 0.0373
_reflns_number_observed 9491
_reflns_number_total 13746
_reflns_observed_criterion >1.5sigma(I)
_cod_data_source_file ic9807700_1.cif
_cod_data_source_block '[Cr6Se8(PEt3)6]'
_cod_depositor_comments
;
The following automatic conversions were performed:

'_exptl_crystal_density_meas' value 'not measured' was changed to '?'
- the value is perceived as not measured.

Automatic conversion script
Id: cif_fix_values 3008 2015-01-20 13:52:24Z robertas 

The following automatic conversions were performed:

'_refine_ls_weighting_scheme' value 'w = 1/[\s^2^(Fo) +
0.00004|Fo|^2^]' was changed to 'calc'. New tag
'_refine_ls_weighting_details' was created. The value of the new tag
was set to 'w = 1/[\s^2^(Fo) + 0.00004|Fo|^2^]'.

Automatic conversion script
Id: cif_fix_values 3143 2015-03-26 13:38:13Z robertas 
;
_cod_original_sg_symbol_H-M 'P -1 '
_cod_original_formula_sum 'C36 H90 Cr6 P6 Se8 '
_cod_database_code 4323256

loop_
_symmetry_equiv_pos_as_xyz
x,y,z
-x,-y,-z

loop_
_atom_site_aniso_label
_atom_site_aniso_U_11
_atom_site_aniso_U_22
_atom_site_aniso_U_33
_atom_site_aniso_U_12
_atom_site_aniso_U_13
_atom_site_aniso_U_23
Se(1) 0.0247(4) 0.0251(3) 0.0189(3) 0.0143(3) 0.0106(3) 0.0118(3)
Se(2) 0.0258(4) 0.0206(3) 0.0221(4) 0.0145(3) 0.0113(3) 0.0088(3)
Se(3) 0.0224(3) 0.0217(3) 0.0251(4) 0.0102(3) 0.0120(3) 0.0127(3)
Se(4) 0.0200(3) 0.0249(3) 0.0230(4) 0.0140(3) 0.0098(3) 0.0114(3)
Se(5) 0.0211(3) 0.0276(4) 0.0301(4) 0.0140(3) 0.0122(3) 0.0148(3)
Se(6) 0.0261(4) 0.0270(4) 0.0253(4) 0.0142(3) 0.0130(3) 0.0139(3)
Se(7) 0.0288(4) 0.0226(3) 0.0283(4) 0.0148(3) 0.0157(3) 0.0097(3)
Se(8) 0.0227(4) 0.0204(3) 0.0284(4) 0.0098(3) 0.0119(3) 0.0111(3)
Cr(1) 0.0205(5) 0.0211(5) 0.0199(6) 0.0122(4) 0.0099(5) 0.0097(4)
Cr(2) 0.0206(5) 0.0202(5) 0.0204(6) 0.0121(5) 0.0100(5) 0.0099(5)
Cr(3) 0.0217(5) 0.0208(5) 0.0198(6) 0.0124(4) 0.0100(5) 0.0101(4)
Cr(4) 0.0214(5) 0.0216(5) 0.0260(6) 0.0118(5) 0.0122(5) 0.0109(5)
Cr(5) 0.0230(6) 0.0217(5) 0.0252(6) 0.0117(5) 0.0117(5) 0.0105(5)
Cr(6) 0.0222(6) 0.0216(5) 0.0249(6) 0.0119(5) 0.0113(5) 0.0106(5)
P(1) 0.0239(9) 0.0316(10) 0.0254(10) 0.0157(8) 0.0133(8) 0.0114(8)
P(2) 0.0264(10) 0.0227(9) 0.0245(10) 0.0125(8) 0.0076(8) 0.0076(8)
P(3) 0.032(1) 0.0243(9) 0.028(1) 0.0165(8) 0.0126(9) 0.0138(8)
P(4) 0.031(1) 0.0278(10) 0.036(1) 0.0176(9) 0.0176(9) 0.0176(9)
P(5) 0.033(1) 0.031(1) 0.024(1) 0.0096(9) 0.0111(9) 0.0100(9)
P(6) 0.031(1) 0.031(1) 0.037(1) 0.0184(9) 0.0209(10) 0.0172(9)
C(1) 0.046(5) 0.037(4) 0.045(5) 0.025(4) 0.028(4) 0.012(4)
C(2) 0.060(6) 0.052(5) 0.046(5) 0.042(5) 0.029(5) 0.023(4)
C(3) 0.028(4) 0.053(5) 0.032(4) 0.020(4) 0.017(4) 0.021(4)
C(4) 0.052(5) 0.062(6) 0.045(5) 0.028(5) 0.027(5) 0.035(5)
C(5) 0.031(4) 0.044(4) 0.037(5) 0.019(4) 0.016(4) 0.015(4)
C(6) 0.036(5) 0.075(6) 0.068(7) 0.029(5) 0.034(5) 0.029(5)
C(7) 0.045(5) 0.032(4) 0.029(4) 0.024(4) 0.011(4) 0.006(3)
C(8) 0.068(6) 0.051(5) 0.033(5) 0.040(5) 0.026(5) 0.014(4)
C(9) 0.035(4) 0.032(4) 0.029(4) 0.017(3) 0.009(4) 0.011(3)
C(10) 0.053(6) 0.053(6) 0.045(6) 0.025(5) -0.008(5) 0.015(5)
C(11) 0.035(4) 0.026(4) 0.048(5) 0.010(3) 0.018(4) 0.015(4)
C(12) 0.037(5) 0.046(5) 0.061(6) 0.012(4) 0.027(5) 0.016(5)
C(13) 0.041(4) 0.031(4) 0.032(4) 0.017(4) 0.014(4) 0.020(3)
C(14) 0.086(7) 0.062(6) 0.068(7) 0.041(6) 0.034(6) 0.049(6)
C(15) 0.047(5) 0.046(5) 0.051(5) 0.035(4) 0.023(4) 0.029(4)
C(16) 0.038(5) 0.050(5) 0.048(5) 0.024(4) 0.007(4) 0.022(4)
C(17) 0.045(5) 0.029(4) 0.040(5) 0.017(4) 0.015(4) 0.011(4)
C(18) 0.068(7) 0.027(5) 0.066(7) 0.015(5) 0.014(6) 0.009(5)
C(19) 0.031(4) 0.035(4) 0.044(5) 0.018(4) 0.008(4) 0.019(4)
C(20) 0.065(7) 0.064(6) 0.063(7) 0.033(5) 0.002(5) 0.035(6)
C(21) 0.036(4) 0.028(4) 0.040(5) 0.015(3) 0.015(4) 0.018(4)
C(22) 0.050(5) 0.042(5) 0.055(6) 0.011(4) 0.031(5) 0.026(4)
C(23) 0.062(6) 0.036(4) 0.065(6) 0.033(4) 0.042(5) 0.026(4)
C(24) 0.083(7) 0.073(6) 0.094(8) 0.064(6) 0.067(7) 0.056(6)
C(25) 0.063(6) 0.046(5) 0.037(5) 0.021(5) 0.024(5) 0.005(4)
C(26) 0.093(7) 0.033(5) 0.060(6) 0.035(5) 0.041(6) 0.022(4)
C(27) 0.042(5) 0.048(5) 0.041(5) 0.008(4) 0.015(4) 0.022(4)
C(28) 0.052(6) 0.075(7) 0.054(6) 0.025(5) 0.010(5) 0.040(5)
C(29) 0.029(4) 0.039(5) 0.040(5) 0.004(4) 0.008(4) 0.011(4)
C(30) 0.047(6) 0.062(6) 0.045(6) -0.003(5) 0.011(5) 0.013(5)
C(31) 0.044(5) 0.038(4) 0.051(5) 0.023(4) 0.029(4) 0.023(4)
C(32) 0.033(5) 0.043(5) 0.058(6) 0.013(4) 0.020(4) 0.016(4)
C(33) 0.051(5) 0.075(6) 0.047(5) 0.039(5) 0.036(5) 0.038(5)
C(34) 0.063(6) 0.093(8) 0.037(5) 0.046(6) 0.021(5) 0.017(5)
C(35) 0.038(5) 0.037(4) 0.065(6) 0.025(4) 0.033(5) 0.022(4)
C(36) 0.056(6) 0.071(6) 0.084(7) 0.046(5) 0.047(6) 0.037(6)

loop_
_atom_site_label
_atom_site_fract_x
_atom_site_fract_y
_atom_site_fract_z
_atom_site_U_iso_or_equiv
_atom_site_thermal_displace_type
_atom_site_calc_flag
_atom_site_occupancy
Se(1) 0.08480(6) 0.01817(3) 0.27983(7) 0.0223(2) Uani d 1.00
Se(2) 0.04498(6) 0.13014(3) 0.19643(7) 0.0229(2) Uani d 1.00
Se(3) -0.20219(6) -0.11023(3) -0.01374(7) 0.0232(2) Uani d 1.00
Se(4) 0.24415(6) -0.00176(3) 0.09592(7) 0.0225(2) Uani d 1.00
Se(5) 0.25737(6) 0.51395(3) 0.62445(7) 0.0260(2) Uani d 1.00
Se(6) 0.05168(6) 0.49493(3) 0.75509(7) 0.0258(2) Uani d 1.00
Se(7) 0.00505(6) 0.38978(3) 0.29813(7) 0.0269(2) Uani d 1.00
Se(8) 0.20181(6) -0.36982(3) -0.42823(7) 0.0252(2) Uani d 1.00
Cr(1) -0.09073(9) 0.01146(5) 0.1046(1) 0.0204(3) Uani d 1.00
Cr(2) 0.16394(9) 0.07281(5) 0.1673(1) 0.0202(3) Uani d 1.00
Cr(3) 0.02403(9) -0.06409(5) 0.0477(1) 0.0205(3) Uani d 1.00
Cr(4) 0.03148(10) 0.43435(5) 0.5301(1) 0.0232(3) Uani d 1.00
Cr(5) 0.14519(10) 0.57159(5) 0.6871(1) 0.0239(3) Uani d 1.00
Cr(6) 0.11827(10) 0.51122(5) 0.4251(1) 0.0233(3) Uani d 1.00
P(1) -0.2065(2) 0.02450(9) 0.2255(2) 0.0274(5) Uani d 1.00
P(2) 0.3612(2) 0.15708(8) 0.3770(2) 0.0279(5) Uani d 1.00
P(3) 0.0520(2) -0.14038(8) 0.1109(2) 0.0281(5) Uani d 1.00
P(4) 0.0707(2) 0.35685(9) 0.5790(2) 0.0303(5) Uani d 1.00
P(5) 0.3227(2) 0.66039(9) 0.9103(2) 0.0346(5) Uani d 1.00
P(6) 0.2574(2) 0.52231(9) 0.3299(2) 0.0316(5) Uani d 1.00
C(1) -0.1921(7) 0.1056(3) 0.3001(8) 0.043(2) Uani d 1.00
C(2) -0.2467(8) 0.1232(4) 0.1970(8) 0.049(3) Uani d 1.00
C(3) -0.1591(6) 0.0166(4) 0.3741(7) 0.038(2) Uani d 1.00
C(4) -0.1854(8) -0.0521(4) 0.3438(8) 0.050(3) Uani d 1.00
C(5) -0.3788(7) -0.0334(4) 0.1215(8) 0.040(2) Uani d 1.00
C(6) -0.4566(7) -0.0286(4) 0.1938(9) 0.060(3) Uani d 1.00
C(7) 0.3537(7) 0.2208(3) 0.5051(7) 0.040(2) Uani d 1.00
C(8) 0.2720(8) 0.1960(4) 0.5610(8) 0.050(3) Uani d 1.00
C(9) 0.4331(7) 0.1252(3) 0.4719(7) 0.036(2) Uani d 1.00
C(10) 0.5583(8) 0.1759(4) 0.6075(9) 0.065(3) Uani d 1.00
C(11) 0.4885(7) 0.2081(3) 0.3613(8) 0.041(2) Uani d 1.00
C(12) 0.5410(7) 0.1729(4) 0.2848(9) 0.055(3) Uani d 1.00
C(13) -0.0046(7) -0.1467(3) 0.2283(7) 0.036(2) Uani d 1.00
C(14) 0.0147(9) -0.1914(4) 0.2797(9) 0.066(3) Uani d 1.00
C(15) 0.2164(7) -0.1218(4) 0.1963(8) 0.043(2) Uani d 1.00
C(16) 0.3018(7) -0.0605(4) 0.3378(8) 0.051(3) Uani d 1.00
C(17) -0.0270(7) -0.2264(3) -0.0296(8) 0.043(2) Uani d 1.00
C(18) -0.1676(9) -0.2633(4) -0.1015(10) 0.069(3) Uani d 1.00
C(19) 0.2028(7) 0.3960(3) 0.7511(8) 0.041(2) Uani d 1.00
C(20) 0.2374(9) 0.3526(4) 0.7938(10) 0.073(3) Uani d 1.00
C(21) -0.0628(7) 0.2917(3) 0.5636(7) 0.036(2) Uani d 1.00
C(22) -0.1039(8) 0.3156(4) 0.6693(9) 0.051(3) Uani d 1.00
C(23) 0.1091(8) 0.3057(4) 0.4652(9) 0.048(3) Uani d 1.00
C(24) 0.2303(9) 0.3418(4) 0.4709(10) 0.063(4) Uani d 1.00
C(25) 0.3049(8) 0.7303(4) 0.9946(8) 0.057(3) Uani d 1.00
C(26) 0.2995(9) 0.7696(4) 0.9236(9) 0.061(3) Uani d 1.00
C(27) 0.3609(7) 0.6407(4) 1.0422(8) 0.051(3) Uani d 1.00
C(28) 0.4046(8) 0.5903(4) 1.0172(9) 0.065(3) Uani d 1.00
C(29) 0.4719(7) 0.6978(4) 0.9111(8) 0.047(2) Uani d 1.00
C(30) 0.5895(8) 0.7543(4) 1.0510(9) 0.071(3) Uani d 1.00
C(31) 0.4017(7) 0.6043(3) 0.4248(8) 0.042(2) Uani d 1.00
C(32) 0.4916(7) 0.6257(4) 0.5687(9) 0.051(3) Uani d 1.00
C(33) 0.1893(8) 0.5095(4) 0.1591(8) 0.049(3) Uani d 1.00
C(34) 0.0821(9) 0.4396(5) 0.0455(9) 0.070(3) Uani d 1.00
C(35) 0.3194(7) 0.4662(3) 0.3152(8) 0.044(2) Uani d 1.00
C(36) 0.4042(8) 0.4690(4) 0.2505(10) 0.063(3) Uani d 1.00
H(1) -0.2350 0.1066 0.3514 0.0518 Uiso calc 1.00
H(2) -0.1043 0.1380 0.3597 0.0518 Uiso calc 1.00
H(3) -0.2359 0.1656 0.2441 0.0585 Uiso calc 1.00
H(4) -0.2037 0.1235 0.1458 0.0585 Uiso calc 1.00
H(5) -0.3348 0.0915 0.1365 0.0585 Uiso calc 1.00
H(6) -0.0703 0.0466 0.4336 0.0454 Uiso calc 1.00
H(7) -0.2035 0.0283 0.4191 0.0454 Uiso calc 1.00
H(8) -0.2741 -0.0829 0.2858 0.0596 Uiso calc 1.00
H(9) -0.1411 -0.0646 0.2995 0.0596 Uiso calc 1.00
H(10) -0.1572 -0.0515 0.4273 0.0596 Uiso calc 1.00
H(11) -0.4107 -0.0266 0.0486 0.0484 Uiso calc 1.00
H(12) -0.3922 -0.0768 0.0850 0.0484 Uiso calc 1.00
H(13) -0.4462 0.0141 0.2301 0.0717 Uiso calc 1.00
H(14) -0.5439 -0.0607 0.1300 0.0717 Uiso calc 1.00
H(15) -0.4280 -0.0361 0.2663 0.0717 Uiso calc 1.00
H(16) 0.4377 0.2526 0.5797 0.0479 Uiso calc 1.00
H(17) 0.3210 0.2413 0.4634 0.0479 Uiso calc 1.00
H(18) 0.2740 0.2319 0.6264 0.0600 Uiso calc 1.00
H(19) 0.1870 0.1648 0.4882 0.0600 Uiso calc 1.00
H(20) 0.3035 0.1756 0.6037 0.0600 Uiso calc 1.00
H(21) 0.3733 0.1020 0.4914 0.0429 Uiso calc 1.00
H(22) 0.4487 0.0955 0.4140 0.0429 Uiso calc 1.00
H(23) 0.5863 0.1540 0.6480 0.0784 Uiso calc 1.00
H(24) 0.6207 0.1992 0.5907 0.0784 Uiso calc 1.00
H(25) 0.5453 0.2061 0.6679 0.0784 Uiso calc 1.00
H(26) 0.4567 0.2271 0.3147 0.0491 Uiso calc 1.00
H(27) 0.5567 0.2420 0.4513 0.0491 Uiso calc 1.00
H(28) 0.4749 0.1393 0.1936 0.0660 Uiso calc 1.00
H(29) 0.6068 0.2036 0.2829 0.0660 Uiso calc 1.00
H(30) 0.5742 0.1537 0.3300 0.0660 Uiso calc 1.00
H(31) 0.0380 -0.1036 0.3061 0.0426 Uiso calc 1.00
H(32) -0.0933 -0.1627 0.1829 0.0426 Uiso calc 1.00
H(33) -0.0185 -0.1908 0.3400 0.0796 Uiso calc 1.00
H(34) -0.0283 -0.2352 0.2040 0.0796 Uiso calc 1.00
H(35) 0.1030 -0.1760 0.3273 0.0796 Uiso calc 1.00
H(36) 0.2140 -0.1582 0.2039 0.0516 Uiso calc 1.00
H(37) 0.2523 -0.1166 0.1406 0.0516 Uiso calc 1.00
H(38) 0.3846 -0.0545 0.3742 0.0609 Uiso calc 1.00
H(39) 0.3062 -0.0234 0.3325 0.0609 Uiso calc 1.00
H(40) 0.2684 -0.0651 0.3959 0.0609 Uiso calc 1.00
H(41) -0.0017 -0.2261 -0.0954 0.0519 Uiso calc 1.00
H(42) 0.0016 -0.2493 0.0077 0.0519 Uiso calc 1.00
H(43) -0.1954 -0.2654 -0.0381 0.0823 Uiso calc 1.00
H(44) -0.1986 -0.2416 -0.1403 0.0823 Uiso calc 1.00
H(45) -0.1990 -0.3068 -0.1721 0.0823 Uiso calc 1.00
H(46) 0.2760 0.4266 0.7582 0.0490 Uiso calc 1.00
H(47) 0.1821 0.4190 0.8143 0.0490 Uiso calc 1.00
H(48) 0.1667 0.3221 0.7903 0.0877 Uiso calc 1.00
H(49) 0.2598 0.3292 0.7332 0.0877 Uiso calc 1.00
H(50) 0.3075 0.3791 0.8846 0.0877 Uiso calc 1.00
H(51) -0.1337 0.2699 0.4747 0.0437 Uiso calc 1.00
H(52) -0.0389 0.2614 0.5735 0.0437 Uiso calc 1.00
H(53) -0.0348 0.3370 0.7590 0.0615 Uiso calc 1.00
H(54) -0.1290 0.3458 0.6606 0.0615 Uiso calc 1.00
H(55) -0.1734 0.2790 0.6537 0.0615 Uiso calc 1.00
H(56) 0.1134 0.2743 0.4892 0.0578 Uiso calc 1.00
H(57) 0.0421 0.2833 0.3737 0.0578 Uiso calc 1.00
H(58) 0.2422 0.3115 0.4095 0.0755 Uiso calc 1.00
H(59) 0.2275 0.3729 0.4454 0.0755 Uiso calc 1.00
H(60) 0.2989 0.3642 0.5616 0.0755 Uiso calc 1.00
H(61) 0.2283 0.7140 0.9977 0.0689 Uiso calc 1.00
H(62) 0.3751 0.7594 1.0854 0.0689 Uiso calc 1.00
H(63) 0.3759 0.7869 0.9207 0.0735 Uiso calc 1.00
H(64) 0.2292 0.7414 0.8328 0.0735 Uiso calc 1.00
H(65) 0.2900 0.8048 0.9733 0.0735 Uiso calc 1.00
H(66) 0.4271 0.6804 1.1262 0.0616 Uiso calc 1.00
H(67) 0.2872 0.6236 1.0498 0.0616 Uiso calc 1.00
H(68) 0.3393 0.5500 0.9342 0.0785 Uiso calc 1.00
H(69) 0.4792 0.6068 1.0107 0.0785 Uiso calc 1.00
H(70) 0.4224 0.5831 1.0912 0.0785 Uiso calc 1.00
H(71) 0.4900 0.6640 0.8753 0.0560 Uiso calc 1.00
H(72) 0.4593 0.7146 0.8524 0.0560 Uiso calc 1.00
H(73) 0.6057 0.7385 1.1112 0.0855 Uiso calc 1.00
H(74) 0.6611 0.7702 1.0394 0.0855 Uiso calc 1.00
H(75) 0.5744 0.7890 1.0889 0.0855 Uiso calc 1.00
H(76) 0.4462 0.6034 0.3751 0.0498 Uiso calc 1.00
H(77) 0.3763 0.6357 0.4300 0.0498 Uiso calc 1.00
H(78) 0.5193 0.5952 0.5655 0.0616 Uiso calc 1.00
H(79) 0.5630 0.6682 0.6108 0.0616 Uiso calc 1.00
H(80) 0.4490 0.6273 0.6203 0.0616 Uiso calc 1.00
H(81) 0.1571 0.5383 0.1610 0.0587 Uiso calc 1.00
H(82) 0.2554 0.5206 0.1374 0.0587 Uiso calc 1.00
H(83) 0.0143 0.4277 0.0644 0.0838 Uiso calc 1.00
H(84) 0.0524 0.4374 -0.0397 0.0838 Uiso calc 1.00
H(85) 0.1126 0.4100 0.0407 0.0838 Uiso calc 1.00
H(86) 0.3673 0.4758 0.4051 0.0528 Uiso calc 1.00
H(87) 0.2485 0.4225 0.2616 0.0528 Uiso calc 1.00
H(88) 0.4305 0.4380 0.2488 0.0754 Uiso calc 1.00
H(89) 0.3580 0.4586 0.1596 0.0754 Uiso calc 1.00
H(90) 0.4768 0.5121 0.3030 0.0754 Uiso calc 1.00

loop_
_atom_type_symbol
_atom_type_oxidation_number
_atom_type_number_in_cell
_atom_type_scat_dispersion_real
_atom_type_scat_dispersion_imag
_atom_type_scat_source
Cr 0 12 0.321 0.624
;International Tables for Crystallography
(1992, Vol. C, Tables 4.2.6.8 and 6.1.1.1)
;
Se 0 16 -0.093 2.226
;International Tables for Crystallography
(1992, Vol. C, Tables 4.2.6.8 and 6.1.1.1)
;
P 0 12 0.102 0.094
;International Tables for Crystallography
(1992, Vol. C, Tables 4.2.6.8 and 6.1.1.1)
;
C 0 72 0.003 0.002
;International Tables for Crystallography
(1992, Vol. C, Tables 4.2.6.8 and 6.1.1.1)
;
H 0 180 0.000 0.000
;International Tables for Crystallography
(1992, Vol. C, Table 6.1.1.2)
;

loop_
_geom_angle_atom_site_label_1
_geom_angle_atom_site_label_2
_geom_angle_atom_site_label_3
_geom_angle
_geom_angle_site_symmetry_1
_geom_angle_site_symmetry_2
_geom_angle_site_symmetry_3
Cr(1) Se(1) Cr(2) 69.43(4) 1_555 1_555 1_555
Cr(1) Se(1) Cr(3) 69.57(4) 1_555 1_555 1_555
Cr(2) Se(1) Cr(3) 69.31(4) 1_555 1_555 1_555
Cr(1) Se(2) Cr(2) 69.32(4) 1_555 1_555 1_555
Cr(1) Se(2) Cr(3) 69.35(4) 1_555 1_555 2_555
Cr(2) Se(2) Cr(3) 69.83(4) 1_555 1_555 2_555
Cr(1) Se(3) Cr(2) 68.93(4) 1_555 1_555 2_555
Cr(1) Se(3) Cr(3) 69.38(3) 1_555 1_555 1_555
Cr(2) Se(3) Cr(3) 69.45(4) 2_555 1_555 1_555
Cr(1) Se(4) Cr(2) 69.17(4) 2_555 1_555 1_555
Cr(1) Se(4) Cr(3) 69.25(4) 2_555 1_555 1_555
Cr(2) Se(4) Cr(3) 69.08(4) 1_555 1_555 1_555
Cr(4) Se(5) Cr(5) 69.05(4) 1_555 1_555 1_555
Cr(4) Se(5) Cr(6) 69.05(4) 1_555 1_555 1_555
Cr(5) Se(5) Cr(6) 69.31(4) 1_555 1_555 1_555
Cr(4) Se(6) Cr(5) 69.34(4) 1_555 1_555 1_555
Cr(4) Se(6) Cr(6) 69.24(4) 1_555 1_555 2_566
Cr(5) Se(6) Cr(6) 69.90(4) 1_555 1_555 2_566
Cr(4) Se(7) Cr(5) 68.97(4) 1_555 1_555 2_566
Cr(4) Se(7) Cr(6) 69.22(4) 1_555 1_555 1_555
Cr(5) Se(7) Cr(6) 69.82(4) 2_566 1_555 1_555
Cr(4) Se(8) Cr(5) 69.02(4) 2_555 1_555 1_544
Cr(4) Se(8) Cr(6) 68.98(4) 2_555 1_555 1_544
Cr(5) Se(8) Cr(6) 69.41(4) 1_544 1_555 1_544
Se(1) Cr(1) Se(2) 89.21(4) 1_555 1_555 1_555
Se(1) Cr(1) Se(3) 89.34(4) 1_555 1_555 1_555
Se(1) Cr(1) Se(4) 168.76(5) 1_555 1_555 2_555
Se(1) Cr(1) Cr(2) 55.18(3) 1_555 1_555 1_555
Se(1) Cr(1) Cr(2) 115.28(4) 1_555 1_555 2_555
Se(1) Cr(1) Cr(3) 55.19(3) 1_555 1_555 1_555
Se(1) Cr(1) Cr(3) 115.29(4) 1_555 1_555 2_555
Se(1) Cr(1) P(1) 97.68(6) 1_555 1_555 1_555
Se(2) Cr(1) Se(3) 168.00(5) 1_555 1_555 1_555
Se(2) Cr(1) Se(4) 89.68(4) 1_555 1_555 2_555
Se(2) Cr(1) Cr(2) 55.12(3) 1_555 1_555 1_555
Se(2) Cr(1) Cr(2) 114.90(4) 1_555 1_555 2_555
Se(2) Cr(1) Cr(3) 114.80(4) 1_555 1_555 1_555
Se(2) Cr(1) Cr(3) 55.03(3) 1_555 1_555 2_555
Se(2) Cr(1) P(1) 96.49(5) 1_555 1_555 1_555
Se(3) Cr(1) Se(4) 89.43(4) 1_555 1_555 2_555
Se(3) Cr(1) Cr(2) 114.97(4) 1_555 1_555 1_555
Se(3) Cr(1) Cr(2) 55.45(3) 1_555 1_555 2_555
Se(3) Cr(1) Cr(3) 55.30(3) 1_555 1_555 1_555
Se(3) Cr(1) Cr(3) 115.36(4) 1_555 1_555 2_555
Se(3) Cr(1) P(1) 95.50(6) 1_555 1_555 1_555
Se(4) Cr(1) Cr(2) 115.69(5) 2_555 1_555 1_555
Se(4) Cr(1) Cr(2) 55.48(3) 2_555 1_555 2_555
Se(4) Cr(1) Cr(3) 115.61(4) 2_555 1_555 1_555
Se(4) Cr(1) Cr(3) 55.62(3) 2_555 1_555 2_555
Se(4) Cr(1) P(1) 93.56(6) 2_555 1_555 1_555
Cr(2) Cr(1) Cr(2) 89.93(4) 1_555 1_555 2_555
Cr(2) Cr(1) Cr(3) 59.79(3) 1_555 1_555 1_555
Cr(2) Cr(1) Cr(3) 60.20(4) 1_555 1_555 2_555
Cr(2) Cr(1) P(1) 136.59(6) 1_555 1_555 1_555
Cr(2) Cr(1) Cr(3) 60.21(3) 2_555 1_555 1_555
Cr(2) Cr(1) Cr(3) 60.02(3) 2_555 1_555 2_555
Cr(2) Cr(1) P(1) 133.46(6) 2_555 1_555 1_555
Cr(3) Cr(1) Cr(3) 90.26(4) 1_555 1_555 2_555
Cr(3) Cr(1) P(1) 135.98(6) 1_555 1_555 1_555
Cr(3) Cr(1) P(1) 133.72(6) 2_555 1_555 1_555
Se(1) Cr(2) Se(2) 89.65(4) 1_555 1_555 1_555
Se(1) Cr(2) Se(3) 168.67(5) 1_555 1_555 2_555
Se(1) Cr(2) Se(4) 89.95(4) 1_555 1_555 1_555
Se(1) Cr(2) Cr(1) 55.39(3) 1_555 1_555 1_555
Se(1) Cr(2) Cr(1) 115.43(4) 1_555 1_555 2_555
Se(1) Cr(2) Cr(3) 55.42(3) 1_555 1_555 1_555
Se(1) Cr(2) Cr(3) 115.16(4) 1_555 1_555 2_555
Se(1) Cr(2) P(2) 92.28(6) 1_555 1_555 1_555
Se(2) Cr(2) Se(3) 88.76(4) 1_555 1_555 2_555
Se(2) Cr(2) Se(4) 168.80(5) 1_555 1_555 1_555
Se(2) Cr(2) Cr(1) 55.56(3) 1_555 1_555 1_555
Se(2) Cr(2) Cr(1) 115.13(5) 1_555 1_555 2_555
Se(2) Cr(2) Cr(3) 115.68(4) 1_555 1_555 1_555
Se(2) Cr(2) Cr(3) 55.01(3) 1_555 1_555 2_555
Se(2) Cr(2) P(2) 96.97(5) 1_555 1_555 1_555
Se(3) Cr(2) Se(4) 89.44(4) 2_555 1_555 1_555
Se(3) Cr(2) Cr(1) 115.11(5) 2_555 1_555 1_555
Se(3) Cr(2) Cr(1) 55.61(3) 2_555 1_555 2_555
Se(3) Cr(2) Cr(3) 115.64(4) 2_555 1_555 1_555
Se(3) Cr(2) Cr(3) 55.34(3) 2_555 1_555 2_555
Se(3) Cr(2) P(2) 99.05(6) 2_555 1_555 1_555
Se(4) Cr(2) Cr(1) 115.74(4) 1_555 1_555 1_555
Se(4) Cr(2) Cr(1) 55.35(3) 1_555 1_555 2_555
Se(4) Cr(2) Cr(3) 55.63(3) 1_555 1_555 1_555
Se(4) Cr(2) Cr(3) 115.47(4) 1_555 1_555 2_555
Se(4) Cr(2) P(2) 94.23(6) 1_555 1_555 1_555
Cr(1) Cr(2) Cr(1) 90.07(4) 1_555 1_555 2_555
Cr(1) Cr(2) Cr(3) 60.24(3) 1_555 1_555 1_555
Cr(1) Cr(2) Cr(3) 59.87(4) 1_555 1_555 2_555
Cr(1) Cr(2) P(2) 133.39(6) 1_555 1_555 1_555
Cr(1) Cr(2) Cr(3) 60.14(3) 2_555 1_555 1_555
Cr(1) Cr(2) Cr(3) 60.21(3) 2_555 1_555 2_555
Cr(1) Cr(2) P(2) 136.35(6) 2_555 1_555 1_555
Cr(3) Cr(2) Cr(3) 90.33(4) 1_555 1_555 2_555
Cr(3) Cr(2) P(2) 131.45(6) 1_555 1_555 1_555
Cr(3) Cr(2) P(2) 138.18(6) 2_555 1_555 1_555
Se(1) Cr(3) Se(2) 168.03(5) 1_555 1_555 2_555
Se(1) Cr(3) Se(3) 89.40(4) 1_555 1_555 1_555
Se(1) Cr(3) Se(4) 89.60(4) 1_555 1_555 1_555
Se(1) Cr(3) Cr(1) 55.24(3) 1_555 1_555 1_555
Se(1) Cr(3) Cr(1) 114.97(4) 1_555 1_555 2_555
Se(1) Cr(3) Cr(2) 55.27(3) 1_555 1_555 1_555
Se(1) Cr(3) Cr(2) 114.70(4) 1_555 1_555 2_555
Se(1) Cr(3) P(3) 94.54(6) 1_555 1_555 1_555
Se(2) Cr(3) Se(3) 88.78(4) 2_555 1_555 1_555
Se(2) Cr(3) Se(4) 89.76(4) 2_555 1_555 1_555
Se(2) Cr(3) Cr(1) 114.66(5) 2_555 1_555 1_555
Se(2) Cr(3) Cr(1) 55.62(3) 2_555 1_555 2_555
Se(2) Cr(3) Cr(2) 115.31(4) 2_555 1_555 1_555
Se(2) Cr(3) Cr(2) 55.17(3) 2_555 1_555 2_555
Se(2) Cr(3) P(3) 97.41(5) 2_555 1_555 1_555
Se(3) Cr(3) Se(4) 168.14(5) 1_555 1_555 1_555
Se(3) Cr(3) Cr(1) 55.33(3) 1_555 1_555 1_555
Se(3) Cr(3) Cr(1) 115.04(5) 1_555 1_555 2_555
Se(3) Cr(3) Cr(2) 115.18(4) 1_555 1_555 1_555
Se(3) Cr(3) Cr(2) 55.21(3) 1_555 1_555 2_555
Se(3) Cr(3) P(3) 95.25(6) 1_555 1_555 1_555
Se(4) Cr(3) Cr(1) 115.12(4) 1_555 1_555 1_555
Se(4) Cr(3) Cr(1) 55.14(3) 1_555 1_555 2_555
Se(4) Cr(3) Cr(2) 55.28(3) 1_555 1_555 1_555
Se(4) Cr(3) Cr(2) 114.94(5) 1_555 1_555 2_555
Se(4) Cr(3) P(3) 96.61(6) 1_555 1_555 1_555
Cr(1) Cr(3) Cr(1) 89.74(4) 1_555 1_555 2_555
Cr(1) Cr(3) Cr(2) 59.97(3) 1_555 1_555 1_555
Cr(1) Cr(3) Cr(2) 59.58(3) 1_555 1_555 2_555
Cr(1) Cr(3) P(3) 133.64(6) 1_555 1_555 1_555
Cr(1) Cr(3) Cr(2) 59.84(3) 2_555 1_555 1_555
Cr(1) Cr(3) Cr(2) 59.93(4) 2_555 1_555 2_555
Cr(1) Cr(3) P(3) 136.61(6) 2_555 1_555 1_555
Cr(2) Cr(3) Cr(2) 89.67(4) 1_555 1_555 2_555
Cr(2) Cr(3) P(3) 134.45(6) 1_555 1_555 1_555
Cr(2) Cr(3) P(3) 135.84(6) 2_555 1_555 1_555
Se(5) Cr(4) Se(6) 89.41(4) 1_555 1_555 1_555
Se(5) Cr(4) Se(7) 89.25(4) 1_555 1_555 1_555
Se(5) Cr(4) Se(8) 169.41(5) 1_555 1_555 2_555
Se(5) Cr(4) Cr(5) 55.48(3) 1_555 1_555 1_555
Se(5) Cr(4) Cr(5) 115.98(5) 1_555 1_555 2_566
Se(5) Cr(4) Cr(6) 55.41(3) 1_555 1_555 1_555
Se(5) Cr(4) Cr(6) 115.98(4) 1_555 1_555 2_566
Se(5) Cr(4) P(4) 95.41(6) 1_555 1_555 1_555
Se(6) Cr(4) Se(7) 169.04(5) 1_555 1_555 1_555
Se(6) Cr(4) Se(8) 89.72(4) 1_555 1_555 2_555
Se(6) Cr(4) Cr(5) 55.41(3) 1_555 1_555 1_555
Se(6) Cr(4) Cr(5) 115.66(4) 1_555 1_555 2_566
Se(6) Cr(4) Cr(6) 115.51(4) 1_555 1_555 1_555
Se(6) Cr(4) Cr(6) 55.49(3) 1_555 1_555 2_566
Se(6) Cr(4) P(4) 92.42(6) 1_555 1_555 1_555
Se(7) Cr(4) Se(8) 89.61(4) 1_555 1_555 2_555
Se(7) Cr(4) Cr(5) 115.50(5) 1_555 1_555 1_555
Se(7) Cr(4) Cr(5) 55.66(3) 1_555 1_555 2_566
Se(7) Cr(4) Cr(6) 55.40(3) 1_555 1_555 1_555
Se(7) Cr(4) Cr(6) 115.82(5) 1_555 1_555 2_566
Se(7) Cr(4) P(4) 98.53(6) 1_555 1_555 1_555
Se(8) Cr(4) Cr(5) 115.99(4) 2_555 1_555 1_555
Se(8) Cr(4) Cr(5) 55.32(3) 2_555 1_555 2_566
Se(8) Cr(4) Cr(6) 115.90(5) 2_555 1_555 1_555
Se(8) Cr(4) Cr(6) 55.51(3) 2_555 1_555 2_566
Se(8) Cr(4) P(4) 95.17(6) 2_555 1_555 1_555
Cr(5) Cr(4) Cr(5) 90.73(4) 1_555 1_555 2_566
Cr(5) Cr(4) Cr(6) 60.20(4) 1_555 1_555 1_555
Cr(5) Cr(4) Cr(6) 60.59(4) 1_555 1_555 2_566
Cr(5) Cr(4) P(4) 132.54(7) 1_555 1_555 1_555
Cr(5) Cr(4) Cr(6) 60.67(4) 2_566 1_555 1_555
Cr(5) Cr(4) Cr(6) 60.28(4) 2_566 1_555 2_566
Cr(5) Cr(4) P(4) 136.63(6) 2_566 1_555 1_555
Cr(6) Cr(4) Cr(6) 90.77(4) 1_555 1_555 2_566
Cr(6) Cr(4) P(4) 136.86(6) 1_555 1_555 1_555
Cr(6) Cr(4) P(4) 132.29(6) 2_566 1_555 1_555
Se(5) Cr(5) Se(6) 89.28(4) 1_555 1_555 1_555
Se(5) Cr(5) Se(7) 168.02(5) 1_555 1_555 2_566
Se(5) Cr(5) Se(8) 89.59(4) 1_555 1_555 1_566
Se(5) Cr(5) Cr(4) 55.47(3) 1_555 1_555 1_555
Se(5) Cr(5) Cr(4) 115.06(5) 1_555 1_555 2_566
Se(5) Cr(5) Cr(6) 55.28(3) 1_555 1_555 1_555
Se(5) Cr(5) Cr(6) 115.03(4) 1_555 1_555 2_566
Se(5) Cr(5) P(5) 95.98(6) 1_555 1_555 1_555
Se(6) Cr(5) Se(7) 89.05(4) 1_555 1_555 2_566
Se(6) Cr(5) Se(8) 168.26(5) 1_555 1_555 1_566
Se(6) Cr(5) Cr(4) 55.24(3) 1_555 1_555 1_555
Se(6) Cr(5) Cr(4) 114.68(5) 1_555 1_555 2_566
Se(6) Cr(5) Cr(6) 115.01(4) 1_555 1_555 1_555
Se(6) Cr(5) Cr(6) 55.08(3) 1_555 1_555 2_566
Se(6) Cr(5) P(5) 98.07(6) 1_555 1_555 1_555
Se(7) Cr(5) Se(8) 89.64(4) 2_566 1_555 1_566
Se(7) Cr(5) Cr(4) 114.50(4) 2_566 1_555 1_555
Se(7) Cr(5) Cr(4) 55.37(3) 2_566 1_555 2_566
Se(7) Cr(5) Cr(6) 115.19(5) 2_566 1_555 1_555
Se(7) Cr(5) Cr(6) 54.96(3) 2_566 1_555 2_566
Se(7) Cr(5) P(5) 96.00(6) 2_566 1_555 1_555
Se(8) Cr(5) Cr(4) 115.18(5) 1_566 1_555 1_555
Se(8) Cr(5) Cr(4) 55.66(4) 1_566 1_555 2_566
Se(8) Cr(5) Cr(6) 55.45(3) 1_566 1_555 1_555
Se(8) Cr(5) Cr(6) 115.31(5) 1_566 1_555 2_566
Se(8) Cr(5) P(5) 93.67(6) 1_566 1_555 1_555
Cr(4) Cr(5) Cr(4) 89.27(4) 1_555 1_555 2_566
Cr(4) Cr(5) Cr(6) 59.86(4) 1_555 1_555 1_555
Cr(4) Cr(5) Cr(6) 59.66(3) 1_555 1_555 2_566
Cr(4) Cr(5) P(5) 136.85(7) 1_555 1_555 1_555
Cr(4) Cr(5) Cr(6) 59.93(4) 2_566 1_555 1_555
Cr(4) Cr(5) Cr(6) 59.74(4) 2_566 1_555 2_566
Cr(4) Cr(5) P(5) 133.85(7) 2_566 1_555 1_555
Cr(6) Cr(5) Cr(6) 90.04(4) 1_555 1_555 2_566
Cr(6) Cr(5) P(5) 133.58(7) 1_555 1_555 1_555
Cr(6) Cr(5) P(5) 136.34(6) 2_566 1_555 1_555
Se(5) Cr(6) Se(6) 167.98(5) 1_555 1_555 2_566
Se(5) Cr(6) Se(7) 89.32(4) 1_555 1_555 1_555
Se(5) Cr(6) Se(8) 89.46(4) 1_555 1_555 1_566
Se(5) Cr(6) Cr(4) 55.53(3) 1_555 1_555 1_555
Se(5) Cr(6) Cr(4) 115.05(5) 1_555 1_555 2_566
Se(5) Cr(6) Cr(5) 55.41(3) 1_555 1_555 1_555
Se(5) Cr(6) Cr(5) 115.03(5) 1_555 1_555 2_566
Se(5) Cr(6) P(6) 96.40(6) 1_555 1_555 1_555
Se(6) Cr(6) Se(7) 89.19(4) 2_566 1_555 1_555
Se(6) Cr(6) Se(8) 89.57(4) 2_566 1_555 1_566
Se(6) Cr(6) Cr(4) 114.47(5) 2_566 1_555 1_555
Se(6) Cr(6) Cr(4) 55.27(3) 2_566 1_555 2_566
Se(6) Cr(6) Cr(5) 114.95(4) 2_566 1_555 1_555
Se(6) Cr(6) Cr(5) 55.02(3) 2_566 1_555 2_566
Se(6) Cr(6) P(6) 95.61(6) 2_566 1_555 1_555
Se(7) Cr(6) Se(8) 168.21(5) 1_555 1_555 1_566
Se(7) Cr(6) Cr(4) 55.38(3) 1_555 1_555 1_555
Se(7) Cr(6) Cr(4) 114.85(5) 1_555 1_555 2_566
Se(7) Cr(6) Cr(5) 115.23(5) 1_555 1_555 1_555
Se(7) Cr(6) Cr(5) 55.22(3) 1_555 1_555 2_566
Se(7) Cr(6) P(6) 94.79(6) 1_555 1_555 1_555
Se(8) Cr(6) Cr(4) 114.93(5) 1_566 1_555 1_555
Se(8) Cr(6) Cr(4) 55.52(3) 1_566 1_555 2_566
Se(8) Cr(6) Cr(5) 55.13(3) 1_566 1_555 1_555
Se(8) Cr(6) Cr(5) 115.16(4) 1_566 1_555 2_566
Se(8) Cr(6) P(6) 97.00(6) 1_566 1_555 1_555
Cr(4) Cr(6) Cr(4) 89.23(4) 1_555 1_555 2_566
Cr(4) Cr(6) Cr(5) 59.94(4) 1_555 1_555 1_555
Cr(4) Cr(6) Cr(5) 59.59(4) 1_555 1_555 2_566
Cr(4) Cr(6) P(6) 135.00(6) 1_555 1_555 1_555
Cr(4) Cr(6) Cr(5) 59.79(4) 2_566 1_555 1_555
Cr(4) Cr(6) Cr(5) 59.75(4) 2_566 1_555 2_566
Cr(4) Cr(6) P(6) 135.74(7) 2_566 1_555 1_555
Cr(5) Cr(6) Cr(5) 89.96(4) 1_555 1_555 2_566
Cr(5) Cr(6) P(6) 136.14(7) 1_555 1_555 1_555
Cr(5) Cr(6) P(6) 133.89(7) 2_566 1_555 1_555
Cr(1) P(1) C(1) 115.1(2) 1_555 1_555 1_555
Cr(1) P(1) C(3) 116.0(2) 1_555 1_555 1_555
Cr(1) P(1) C(5) 114.9(2) 1_555 1_555 1_555
C(1) P(1) C(3) 101.1(3) 1_555 1_555 1_555
C(1) P(1) C(5) 103.8(3) 1_555 1_555 1_555
C(3) P(1) C(5) 104.1(3) 1_555 1_555 1_555
Cr(2) P(2) C(7) 116.2(2) 1_555 1_555 1_555
Cr(2) P(2) C(9) 113.6(2) 1_555 1_555 1_555
Cr(2) P(2) C(11) 116.5(3) 1_555 1_555 1_555
C(7) P(2) C(9) 103.6(3) 1_555 1_555 1_555
C(7) P(2) C(11) 100.9(3) 1_555 1_555 1_555
C(9) P(2) C(11) 104.3(3) 1_555 1_555 1_555
Cr(3) P(3) C(13) 113.1(2) 1_555 1_555 1_555
Cr(3) P(3) C(15) 116.0(2) 1_555 1_555 1_555
Cr(3) P(3) C(17) 116.8(3) 1_555 1_555 1_555
C(13) P(3) C(15) 104.2(3) 1_555 1_555 1_555
C(13) P(3) C(17) 104.2(3) 1_555 1_555 1_555
C(15) P(3) C(17) 101.0(3) 1_555 1_555 1_555
Cr(4) P(4) C(19) 113.1(2) 1_555 1_555 1_555
Cr(4) P(4) C(21) 116.4(2) 1_555 1_555 1_555
Cr(4) P(4) C(23) 116.4(3) 1_555 1_555 1_555
C(19) P(4) C(21) 105.4(3) 1_555 1_555 1_555
C(19) P(4) C(23) 104.4(4) 1_555 1_555 1_555
C(21) P(4) C(23) 99.5(3) 1_555 1_555 1_555
Cr(5) P(5) C(25) 115.7(3) 1_555 1_555 1_555
Cr(5) P(5) C(27) 116.4(3) 1_555 1_555 1_555
Cr(5) P(5) C(29) 114.0(3) 1_555 1_555 1_555
C(25) P(5) C(27) 100.3(4) 1_555 1_555 1_555
C(25) P(5) C(29) 103.9(4) 1_555 1_555 1_555
C(27) P(5) C(29) 104.8(4) 1_555 1_555 1_555
Cr(6) P(6) C(31) 115.8(2) 1_555 1_555 1_555
Cr(6) P(6) C(33) 115.7(2) 1_555 1_555 1_555
Cr(6) P(6) C(35) 114.6(3) 1_555 1_555 1_555
C(31) P(6) C(33) 101.0(4) 1_555 1_555 1_555
C(31) P(6) C(35) 103.6(3) 1_555 1_555 1_555
C(33) P(6) C(35) 104.3(4) 1_555 1_555 1_555
P(1) C(1) C(2) 115.1(5) 1_555 1_555 1_555
P(1) C(1) H(1) 108.1(6) 1_555 1_555 1_555
P(1) C(1) H(2) 108.1(5) 1_555 1_555 1_555
C(2) C(1) H(1) 108.1(7) 1_555 1_555 1_555
C(2) C(1) H(2) 108.1(7) 1_555 1_555 1_555
H(1) C(1) H(2) 109.5(7) 1_555 1_555 1_555
C(1) C(2) H(3) 109.5(7) 1_555 1_555 1_555
C(1) C(2) H(4) 109.5(7) 1_555 1_555 1_555
C(1) C(2) H(5) 109.5(7) 1_555 1_555 1_555
H(3) C(2) H(4) 109.5(8) 1_555 1_555 1_555
H(3) C(2) H(5) 109.5(7) 1_555 1_555 1_555
H(4) C(2) H(5) 109.5(8) 1_555 1_555 1_555
P(1) C(3) C(4) 115.4(5) 1_555 1_555 1_555
P(1) C(3) H(6) 108.0(6) 1_555 1_555 1_555
P(1) C(3) H(7) 108.0(6) 1_555 1_555 1_555
C(4) C(3) H(6) 108.0(7) 1_555 1_555 1_555
C(4) C(3) H(7) 108.0(7) 1_555 1_555 1_555
H(6) C(3) H(7) 109.5(7) 1_555 1_555 1_555
C(3) C(4) H(8) 109.5(7) 1_555 1_555 1_555
C(3) C(4) H(9) 109.5(7) 1_555 1_555 1_555
C(3) C(4) H(10) 109.5(7) 1_555 1_555 1_555
H(8) C(4) H(9) 109.5(8) 1_555 1_555 1_555
H(8) C(4) H(10) 109.5(8) 1_555 1_555 1_555
H(9) C(4) H(10) 109.5(8) 1_555 1_555 1_555
P(1) C(5) C(6) 117.1(5) 1_555 1_555 1_555
P(1) C(5) H(11) 107.5(6) 1_555 1_555 1_555
P(1) C(5) H(12) 107.5(5) 1_555 1_555 1_555
C(6) C(5) H(11) 107.5(7) 1_555 1_555 1_555
C(6) C(5) H(12) 107.5(7) 1_555 1_555 1_555
H(11) C(5) H(12) 109.5(7) 1_555 1_555 1_555
C(5) C(6) H(13) 109.5(8) 1_555 1_555 1_555
C(5) C(6) H(14) 109.5(7) 1_555 1_555 1_555
C(5) C(6) H(15) 109.5(7) 1_555 1_555 1_555
H(13) C(6) H(14) 109.5(8) 1_555 1_555 1_555
H(13) C(6) H(15) 109.5(9) 1_555 1_555 1_555
H(14) C(6) H(15) 109.5(9) 1_555 1_555 1_555
P(2) C(7) C(8) 115.0(5) 1_555 1_555 1_555
P(2) C(7) H(16) 108.1(5) 1_555 1_555 1_555
P(2) C(7) H(17) 108.1(6) 1_555 1_555 1_555
C(8) C(7) H(16) 108.1(7) 1_555 1_555 1_555
C(8) C(7) H(17) 108.1(7) 1_555 1_555 1_555
H(16) C(7) H(17) 109.5(7) 1_555 1_555 1_555
C(7) C(8) H(18) 109.5(7) 1_555 1_555 1_555
C(7) C(8) H(19) 109.5(7) 1_555 1_555 1_555
C(7) C(8) H(20) 109.5(7) 1_555 1_555 1_555
H(18) C(8) H(19) 109.5(8) 1_555 1_555 1_555
H(18) C(8) H(20) 109.5(8) 1_555 1_555 1_555
H(19) C(8) H(20) 109.5(8) 1_555 1_555 1_555
P(2) C(9) C(10) 116.8(5) 1_555 1_555 1_555
P(2) C(9) H(21) 107.6(5) 1_555 1_555 1_555
P(2) C(9) H(22) 107.6(6) 1_555 1_555 1_555
C(10) C(9) H(21) 107.6(7) 1_555 1_555 1_555
C(10) C(9) H(22) 107.6(7) 1_555 1_555 1_555
H(21) C(9) H(22) 109.5(7) 1_555 1_555 1_555
C(9) C(10) H(23) 109.5(7) 1_555 1_555 1_555
C(9) C(10) H(24) 109.5(8) 1_555 1_555 1_555
C(9) C(10) H(25) 109.5(7) 1_555 1_555 1_555
H(23) C(10) H(24) 109.5(9) 1_555 1_555 1_555
H(23) C(10) H(25) 109.5(9) 1_555 1_555 1_555
H(24) C(10) H(25) 109.5(8) 1_555 1_555 1_555
P(2) C(11) C(12) 116.1(5) 1_555 1_555 1_555
P(2) C(11) H(26) 107.8(6) 1_555 1_555 1_555
P(2) C(11) H(27) 107.8(6) 1_555 1_555 1_555
C(12) C(11) H(26) 107.8(7) 1_555 1_555 1_555
C(12) C(11) H(27) 107.8(7) 1_555 1_555 1_555
H(26) C(11) H(27) 109.5(7) 1_555 1_555 1_555
C(11) C(12) H(28) 109.5(7) 1_555 1_555 1_555
C(11) C(12) H(29) 109.5(7) 1_555 1_555 1_555
C(11) C(12) H(30) 109.5(8) 1_555 1_555 1_555
H(28) C(12) H(29) 109.5(9) 1_555 1_555 1_555
H(28) C(12) H(30) 109.5(8) 1_555 1_555 1_555
H(29) C(12) H(30) 109.5(8) 1_555 1_555 1_555
P(3) C(13) C(14) 117.0(6) 1_555 1_555 1_555
P(3) C(13) H(31) 107.6(5) 1_555 1_555 1_555
P(3) C(13) H(32) 107.6(5) 1_555 1_555 1_555
C(14) C(13) H(31) 107.6(7) 1_555 1_555 1_555
C(14) C(13) H(32) 107.6(7) 1_555 1_555 1_555
H(31) C(13) H(32) 109.5(7) 1_555 1_555 1_555
C(13) C(14) H(33) 109.5(8) 1_555 1_555 1_555
C(13) C(14) H(34) 109.5(8) 1_555 1_555 1_555
C(13) C(14) H(35) 109.5(8) 1_555 1_555 1_555
H(33) C(14) H(34) 109.5(9) 1_555 1_555 1_555
H(33) C(14) H(35) 109.5(9) 1_555 1_555 1_555
H(34) C(14) H(35) 109.5(9) 1_555 1_555 1_555
P(3) C(15) C(16) 115.0(5) 1_555 1_555 1_555
P(3) C(15) H(36) 108.1(6) 1_555 1_555 1_555
P(3) C(15) H(37) 108.1(6) 1_555 1_555 1_555
C(16) C(15) H(36) 108.1(7) 1_555 1_555 1_555
C(16) C(15) H(37) 108.1(7) 1_555 1_555 1_555
H(36) C(15) H(37) 109.5(7) 1_555 1_555 1_555
C(15) C(16) H(38) 109.5(7) 1_555 1_555 1_555
C(15) C(16) H(39) 109.5(7) 1_555 1_555 1_555
C(15) C(16) H(40) 109.5(7) 1_555 1_555 1_555
H(38) C(16) H(39) 109.5(8) 1_555 1_555 1_555
H(38) C(16) H(40) 109.5(8) 1_555 1_555 1_555
H(39) C(16) H(40) 109.5(8) 1_555 1_555 1_555
P(3) C(17) C(18) 115.9(5) 1_555 1_555 1_555
P(3) C(17) H(41) 107.8(5) 1_555 1_555 1_555
P(3) C(17) H(42) 107.8(6) 1_555 1_555 1_555
C(18) C(17) H(41) 107.8(8) 1_555 1_555 1_555
C(18) C(17) H(42) 107.8(7) 1_555 1_555 1_555
H(41) C(17) H(42) 109.5(7) 1_555 1_555 1_555
C(17) C(18) H(43) 109.5(8) 1_555 1_555 1_555
C(17) C(18) H(44) 109.5(8) 1_555 1_555 1_555
C(17) C(18) H(45) 109.5(8) 1_555 1_555 1_555
H(43) C(18) H(44) 109.5(9) 1_555 1_555 1_555
H(43) C(18) H(45) 109.4(9) 1_555 1_555 1_555
H(44) C(18) H(45) 109.5(9) 1_555 1_555 1_555
P(4) C(19) C(20) 118.1(6) 1_555 1_555 1_555
P(4) C(19) H(46) 107.3(6) 1_555 1_555 1_555
P(4) C(19) H(47) 107.3(5) 1_555 1_555 1_555
C(20) C(19) H(46) 107.3(7) 1_555 1_555 1_555
C(20) C(19) H(47) 107.3(8) 1_555 1_555 1_555
H(46) C(19) H(47) 109.5(7) 1_555 1_555 1_555
C(19) C(20) H(48) 109.5(8) 1_555 1_555 1_555
C(19) C(20) H(49) 109.5(9) 1_555 1_555 1_555
C(19) C(20) H(50) 109.5(8) 1_555 1_555 1_555
H(48) C(20) H(49) 109.5(9) 1_555 1_555 1_555
H(48) C(20) H(50) 109(1) 1_555 1_555 1_555
H(49) C(20) H(50) 109.5(9) 1_555 1_555 1_555
P(4) C(21) C(22) 115.1(5) 1_555 1_555 1_555
P(4) C(21) H(51) 108.1(6) 1_555 1_555 1_555
P(4) C(21) H(52) 108.1(5) 1_555 1_555 1_555
C(22) C(21) H(51) 108.1(7) 1_555 1_555 1_555
C(22) C(21) H(52) 108.1(7) 1_555 1_555 1_555
H(51) C(21) H(52) 109.5(6) 1_555 1_555 1_555
C(21) C(22) H(53) 109.5(7) 1_555 1_555 1_555
C(21) C(22) H(54) 109.5(7) 1_555 1_555 1_555
C(21) C(22) H(55) 109.5(7) 1_555 1_555 1_555
H(53) C(22) H(54) 109.5(8) 1_555 1_555 1_555
H(53) C(22) H(55) 109.5(8) 1_555 1_555 1_555
H(54) C(22) H(55) 109.5(8) 1_555 1_555 1_555
P(4) C(23) C(24) 115.5(5) 1_555 1_555 1_555
P(4) C(23) H(56) 107.9(6) 1_555 1_555 1_555
P(4) C(23) H(57) 108.0(6) 1_555 1_555 1_555
C(24) C(23) H(56) 107.9(7) 1_555 1_555 1_555
C(24) C(23) H(57) 107.9(8) 1_555 1_555 1_555
H(56) C(23) H(57) 109.5(7) 1_555 1_555 1_555
C(23) C(24) H(58) 109.5(8) 1_555 1_555 1_555
C(23) C(24) H(59) 109.5(7) 1_555 1_555 1_555
C(23) C(24) H(60) 109.5(8) 1_555 1_555 1_555
H(58) C(24) H(59) 109.5(9) 1_555 1_555 1_555
H(58) C(24) H(60) 109.5(8) 1_555 1_555 1_555
H(59) C(24) H(60) 109.5(9) 1_555 1_555 1_555
P(5) C(25) C(26) 114.6(6) 1_555 1_555 1_555
P(5) C(25) H(61) 108.2(6) 1_555 1_555 1_555
P(5) C(25) H(62) 108.2(7) 1_555 1_555 1_555
C(26) C(25) H(61) 108.2(8) 1_555 1_555 1_555
C(26) C(25) H(62) 108.2(8) 1_555 1_555 1_555
H(61) C(25) H(62) 109.5(8) 1_555 1_555 1_555
C(25) C(26) H(63) 109.5(8) 1_555 1_555 1_555
C(25) C(26) H(64) 109.5(7) 1_555 1_555 1_555
C(25) C(26) H(65) 109.5(8) 1_555 1_555 1_555
H(63) C(26) H(64) 109.5(9) 1_555 1_555 1_555
H(63) C(26) H(65) 109.5(8) 1_555 1_555 1_555
H(64) C(26) H(65) 109.5(9) 1_555 1_555 1_555
P(5) C(27) C(28) 115.4(6) 1_555 1_555 1_555
P(5) C(27) H(66) 108.0(6) 1_555 1_555 1_555
P(5) C(27) H(67) 108.0(7) 1_555 1_555 1_555
C(28) C(27) H(66) 108.0(8) 1_555 1_555 1_555
C(28) C(27) H(67) 108.0(7) 1_555 1_555 1_555
H(66) C(27) H(67) 109.5(8) 1_555 1_555 1_555
C(27) C(28) H(68) 109.5(8) 1_555 1_555 1_555
C(27) C(28) H(69) 109.5(8) 1_555 1_555 1_555
C(27) C(28) H(70) 109.5(9) 1_555 1_555 1_555
H(68) C(28) H(69) 109.5(9) 1_555 1_555 1_555
H(68) C(28) H(70) 109.5(9) 1_555 1_555 1_555
H(69) C(28) H(70) 109.5(8) 1_555 1_555 1_555
P(5) C(29) C(30) 116.6(6) 1_555 1_555 1_555
P(5) C(29) H(71) 107.7(5) 1_555 1_555 1_555
P(5) C(29) H(72) 107.7(6) 1_555 1_555 1_555
C(30) C(29) H(71) 107.7(7) 1_555 1_555 1_555
C(30) C(29) H(72) 107.7(7) 1_555 1_555 1_555
H(71) C(29) H(72) 109.5(8) 1_555 1_555 1_555
C(29) C(30) H(73) 109.5(8) 1_555 1_555 1_555
C(29) C(30) H(74) 109.5(8) 1_555 1_555 1_555
C(29) C(30) H(75) 109.5(8) 1_555 1_555 1_555
H(73) C(30) H(74) 109.5(10) 1_555 1_555 1_555
H(73) C(30) H(75) 109.5(9) 1_555 1_555 1_555
H(74) C(30) H(75) 109.5(9) 1_555 1_555 1_555
P(6) C(31) C(32) 114.5(5) 1_555 1_555 1_555
P(6) C(31) H(76) 108.2(6) 1_555 1_555 1_555
P(6) C(31) H(77) 108.2(6) 1_555 1_555 1_555
C(32) C(31) H(76) 108.2(7) 1_555 1_555 1_555
C(32) C(31) H(77) 108.2(7) 1_555 1_555 1_555
H(76) C(31) H(77) 109.5(8) 1_555 1_555 1_555
C(31) C(32) H(78) 109.5(7) 1_555 1_555 1_555
C(31) C(32) H(79) 109.5(8) 1_555 1_555 1_555
C(31) C(32) H(80) 109.5(7) 1_555 1_555 1_555
H(78) C(32) H(79) 109.5(7) 1_555 1_555 1_555
H(78) C(32) H(80) 109.5(9) 1_555 1_555 1_555
H(79) C(32) H(80) 109.5(8) 1_555 1_555 1_555
P(6) C(33) C(34) 115.2(6) 1_555 1_555 1_555
P(6) C(33) H(81) 108.0(6) 1_555 1_555 1_555
P(6) C(33) H(82) 108.0(6) 1_555 1_555 1_555
C(34) C(33) H(81) 108.0(8) 1_555 1_555 1_555
C(34) C(33) H(82) 108.0(7) 1_555 1_555 1_555
H(81) C(33) H(82) 109.5(8) 1_555 1_555 1_555
C(33) C(34) H(83) 109.5(7) 1_555 1_555 1_555
C(33) C(34) H(84) 109.5(9) 1_555 1_555 1_555
C(33) C(34) H(85) 109.5(8) 1_555 1_555 1_555
H(83) C(34) H(84) 109.5(9) 1_555 1_555 1_555
H(83) C(34) H(85) 109(1) 1_555 1_555 1_555
H(84) C(34) H(85) 109.5(8) 1_555 1_555 1_555
P(6) C(35) C(36) 117.1(6) 1_555 1_555 1_555
P(6) C(35) H(86) 107.5(5) 1_555 1_555 1_555
P(6) C(35) H(87) 107.5(5) 1_555 1_555 1_555
C(36) C(35) H(86) 107.5(7) 1_555 1_555 1_555
C(36) C(35) H(87) 107.5(7) 1_555 1_555 1_555
H(86) C(35) H(87) 109.5(8) 1_555 1_555 1_555
C(35) C(36) H(88) 109.5(8) 1_555 1_555 1_555
C(35) C(36) H(89) 109.5(7) 1_555 1_555 1_555
C(35) C(36) H(90) 109.5(7) 1_555 1_555 1_555
H(88) C(36) H(89) 109.5(8) 1_555 1_555 1_555
H(88) C(36) H(90) 109.5(8) 1_555 1_555 1_555
H(89) C(36) H(90) 109.5(9) 1_555 1_555 1_555

loop_
_geom_bond_atom_site_label_1
_geom_bond_atom_site_label_2
_geom_bond_distance
_geom_bond_site_symmetry_1
_geom_bond_site_symmetry_2
Se(1) Cr(1) 2.469(1) 1_555 1_555
Se(1) Cr(2) 2.463(1) 1_555 1_555
Se(1) Cr(3) 2.467(1) 1_555 1_555
Se(2) Cr(1) 2.476(1) 1_555 1_555
Se(2) Cr(2) 2.463(1) 1_555 1_555
Se(2) Cr(3) 2.458(1) 1_555 2_555
Se(3) Cr(1) 2.474(1) 1_555 1_555
Se(3) Cr(2) 2.470(1) 1_555 2_555
Se(3) Cr(3) 2.474(1) 1_555 1_555
Se(4) Cr(1) 2.463(1) 1_555 2_555
Se(4) Cr(2) 2.467(1) 1_555 1_555
Se(4) Cr(3) 2.477(1) 1_555 1_555
Se(5) Cr(4) 2.472(1) 1_555 1_555
Se(5) Cr(5) 2.472(1) 1_555 1_555
Se(5) Cr(6) 2.468(1) 1_555 1_555
Se(6) Cr(4) 2.461(1) 1_555 1_555
Se(6) Cr(5) 2.466(1) 1_555 1_555
Se(6) Cr(6) 2.467(1) 1_555 2_566
Se(7) Cr(4) 2.465(1) 1_555 1_555
Se(7) Cr(5) 2.473(1) 1_555 2_566
Se(7) Cr(6) 2.465(1) 1_555 1_555
Se(8) Cr(4) 2.472(1) 1_555 2_555
Se(8) Cr(5) 2.462(1) 1_555 1_544
Se(8) Cr(6) 2.472(1) 1_555 1_544
Cr(1) Cr(2) 2.808(1) 1_555 1_555
Cr(1) Cr(2) 2.798(1) 1_555 2_555
Cr(1) Cr(3) 2.816(1) 1_555 1_555
Cr(1) Cr(3) 2.807(1) 1_555 2_555
Cr(1) P(1) 2.409(2) 1_555 1_555
Cr(2) Cr(3) 2.803(1) 1_555 1_555
Cr(2) Cr(3) 2.816(1) 1_555 2_555
Cr(2) P(2) 2.407(2) 1_555 1_555
Cr(3) P(3) 2.411(2) 1_555 1_555
Cr(4) Cr(5) 2.802(1) 1_555 1_555
Cr(4) Cr(5) 2.796(2) 1_555 2_566
Cr(4) Cr(6) 2.800(2) 1_555 1_555
Cr(4) Cr(6) 2.800(1) 1_555 2_566
Cr(4) P(4) 2.405(2) 1_555 1_555
Cr(5) Cr(6) 2.809(1) 1_555 1_555
Cr(5) Cr(6) 2.826(2) 1_555 2_566
Cr(5) P(5) 2.408(2) 1_555 1_555
Cr(6) P(6) 2.407(2) 1_555 1_555
P(1) C(1) 1.834(7) 1_555 1_555
P(1) C(3) 1.811(8) 1_555 1_555
P(1) C(5) 1.835(7) 1_555 1_555
P(2) C(7) 1.844(7) 1_555 1_555
P(2) C(9) 1.826(7) 1_555 1_555
P(2) C(11) 1.823(7) 1_555 1_555
P(3) C(13) 1.815(7) 1_555 1_555
P(3) C(15) 1.836(7) 1_555 1_555
P(3) C(17) 1.842(7) 1_555 1_555
P(4) C(19) 1.827(8) 1_555 1_555
P(4) C(21) 1.834(7) 1_555 1_555
P(4) C(23) 1.838(7) 1_555 1_555
P(5) C(25) 1.827(8) 1_555 1_555
P(5) C(27) 1.809(9) 1_555 1_555
P(5) C(29) 1.828(7) 1_555 1_555
P(6) C(31) 1.844(7) 1_555 1_555
P(6) C(33) 1.819(8) 1_555 1_555
P(6) C(35) 1.836(7) 1_555 1_555
C(1) C(2) 1.52(1) 1_555 1_555
C(3) C(4) 1.53(1) 1_555 1_555
C(5) C(6) 1.528(10) 1_555 1_555
C(7) C(8) 1.50(1) 1_555 1_555
C(9) C(10) 1.531(10) 1_555 1_555
C(11) C(12) 1.520(10) 1_555 1_555
C(13) C(14) 1.527(10) 1_555 1_555
C(15) C(16) 1.51(1) 1_555 1_555
C(17) C(18) 1.48(1) 1_555 1_555
C(19) C(20) 1.51(1) 1_555 1_555
C(21) C(22) 1.535(10) 1_555 1_555
C(23) C(24) 1.48(1) 1_555 1_555
C(25) C(26) 1.54(1) 1_555 1_555
C(27) C(28) 1.53(1) 1_555 1_555
C(29) C(30) 1.54(1) 1_555 1_555
C(31) C(32) 1.51(1) 1_555 1_555
C(33) C(34) 1.52(1) 1_555 1_555
C(35) C(36) 1.53(1) 1_555 1_555

loop_
_geom_contact_atom_site_label_1
_geom_contact_atom_site_label_2
_geom_contact_distance
_geom_contact_site_symmetry_1
_geom_contact_site_symmetry_2
Cr(1) Cr(2) 2.808(1) 1_555 1_555
Cr(1) Cr(2) 2.798(1) 1_555 2_555
Cr(1) Cr(3) 2.816(1) 1_555 1_555
Cr(1) Cr(3) 2.807(1) 1_555 2_555
Cr(2) Cr(3) 2.803(1) 1_555 1_555
Cr(2) Cr(3) 2.816(1) 1_555 2_555
Cr(4) Cr(5) 2.802(1) 1_555 1_555
Cr(4) Cr(5) 2.796(2) 1_555 2_566
Cr(4) Cr(6) 2.800(2) 1_555 1_555
Cr(4) Cr(6) 2.800(1) 1_555 2_566
Cr(5) Cr(6) 2.809(1) 1_555 1_555
Cr(5) Cr(6) 2.826(2) 1_555 2_566
Se(5) Se(8) 3.477(1) 1_555 1_566
Se(6) Se(8) 3.479(1) 1_555 2_555
Se(7) Se(8) 3.479(1) 1_555 2_555
Se(8) P(5) 3.553(2) 1_555 1_544
Se(8) C(21) 3.564(7) 1_555 2_555
